data_7002470
loop_
_publ_author_name
'Grant, Gregory J.'
'Benefield, Desir\'ee A.'
'VanDerveer, Donald G.'

_publ_section_title
;
 Thiacrown PtII complexes with group 15 donor ligands:
 pentacoordination in Pt(II) complexes
;
_journal_coden_ASTM DTARAF
_journal_issue 40
_journal_name_full 'Dalton Transactions'
_journal_page_first 8605
_journal_page_last 8615
_journal_paper_doi 10.1039/b909875e
_journal_year 2009
_chemical_formula_sum 'C44 H48 As2 F12 N2 O4 P2 Pt S3'
_chemical_formula_weight 1399.89
_chemical_name_common (Pt(9S3)(AsPh3)2)(PF6)2
_space_group_IT_number 14
_symmetry_space_group_name_Hall '-P 2ybc'
_symmetry_space_group_name_H-M 'P 1 21/c 1'
_atom_sites_solution_hydrogens geom
_atom_sites_solution_primary direct
_atom_sites_solution_secondary difmap
_audit_creation_method SHELXL-97
_cell_angle_alpha 90.00
_cell_angle_beta 106.48(3)
_cell_angle_gamma 90.00
_cell_formula_units_Z 4
_cell_length_a 10.604(2)
_cell_length_b 39.260(8)
_cell_length_c 12.614(3)
_cell_measurement_temperature 153(2)
_cell_volume 5036(2)
_computing_structure_refinement 'SHELXL-97 (Sheldrick, 1997)'
_computing_structure_solution 'SHELXS-97 (Sheldrick, 1990)'
_diffrn_ambient_temperature 153(2)
_diffrn_measured_fraction_theta_full 0.976
_diffrn_measured_fraction_theta_max 0.976
_diffrn_radiation_monochromator graphite
_diffrn_radiation_source 'fine-focus sealed tube'
_diffrn_radiation_type MoK\a
_diffrn_radiation_wavelength 0.71073
_diffrn_reflns_av_R_equivalents 0.0627
_diffrn_reflns_av_sigmaI/netI 0.0938
_diffrn_reflns_limit_h_max 12
_diffrn_reflns_limit_h_min -12
_diffrn_reflns_limit_k_max 33
_diffrn_reflns_limit_k_min -46
_diffrn_reflns_limit_l_max 13
_diffrn_reflns_limit_l_min -15
_diffrn_reflns_number 26762
_diffrn_reflns_theta_full 25.05
_diffrn_reflns_theta_max 25.05
_diffrn_reflns_theta_min 3.09
_exptl_absorpt_coefficient_mu 4.367
_exptl_absorpt_correction_T_max 0.5800
_exptl_absorpt_correction_T_min 0.2386
_exptl_crystal_density_diffrn 1.847
_exptl_crystal_density_method 'not measured'
_exptl_crystal_F_000 2752
_exptl_crystal_size_max 0.46
_exptl_crystal_size_mid 0.14
_exptl_crystal_size_min 0.14
_refine_diff_density_max 2.551
_refine_diff_density_min -1.705
_refine_diff_density_rms 0.160
_refine_ls_extinction_method none
_refine_ls_goodness_of_fit_ref 1.118
_refine_ls_hydrogen_treatment mixed
_refine_ls_matrix_type full
_refine_ls_number_parameters 633
_refine_ls_number_reflns 8712
_refine_ls_number_restraints 0
_refine_ls_restrained_S_all 1.118
_refine_ls_R_factor_all 0.0710
_refine_ls_R_factor_gt 0.0504
_refine_ls_shift/su_max 0.173
_refine_ls_shift/su_mean 0.002
_refine_ls_structure_factor_coef Fsqd
_refine_ls_weighting_details 'calc w=1/[\s^2^(Fo^2^)+(0.0300P)^2^+0.0000P] where P=(Fo^2^+2Fc^2^)/3'
_refine_ls_weighting_scheme calc
_refine_ls_wR_factor_gt 0.1006
_refine_ls_wR_factor_ref 0.1105
_reflns_number_gt 6768
_reflns_number_total 8712
_reflns_threshold_expression >2sigma(I)
_cod_data_source_file B909875E.txt
_cod_data_source_block 1
_cod_original_cell_volume 5035.5(17)
_cod_database_code 7002470

loop_
_symmetry_equiv_pos_as_xyz
'x, y, z'
'-x, y+1/2, -z+1/2'
'-x, -y, -z'
'x, -y-1/2, z-1/2'

loop_
_atom_site_label
_atom_site_type_symbol
_atom_site_fract_x
_atom_site_fract_y
_atom_site_fract_z
_atom_site_U_iso_or_equiv
_atom_site_adp_type
_atom_site_occupancy
_atom_site_symmetry_multiplicity
_atom_site_calc_flag
_atom_site_refinement_flags
_atom_site_disorder_assembly
_atom_site_disorder_group
Pt1 Pt 0.50683(2) 0.631839(8) 0.23690(2) 0.02383(10) Uani 1 1 d . . .
As1 As 0.32455(7) 0.62144(2) 0.30867(6) 0.02257(18) Uani 1 1 d . . .
As2 As 0.49140(7) 0.57704(2) 0.15115(6) 0.02425(19) Uani 1 1 d . . .
S1 S 0.67903(17) 0.64063(6) 0.16028(15) 0.0311(5) Uani 1 1 d . . .
S2 S 0.6326(2) 0.66456(6) 0.39854(16) 0.0369(5) Uani 1 1 d . . .
S3 S 0.41999(19) 0.69080(6) 0.15804(19) 0.0423(5) Uani 1 1 d . . .
C1 C 0.8002(7) 0.6660(2) 0.2620(6) 0.041(2) Uani 1 1 d . . .
H1A H 0.8867 0.6603 0.2578 0.049 Uiso 1 1 calc R . .
H1B H 0.7856 0.6897 0.2441 0.049 Uiso 1 1 calc R . .
C2 C 0.7938(7) 0.6602(2) 0.3781(6) 0.038(2) Uani 1 1 d . . .
H2A H 0.8522 0.6760 0.4260 0.046 Uiso 1 1 calc R . .
H2B H 0.8259 0.6377 0.4005 0.046 Uiso 1 1 calc R . .
C3 C 0.6011(8) 0.7090(2) 0.3638(7) 0.049(2) Uani 1 1 d . . .
H3A H 0.6082 0.7214 0.4308 0.059 Uiso 1 1 calc R . .
H3B H 0.6686 0.7172 0.3334 0.059 Uiso 1 1 calc R . .
C4 C 0.4692(8) 0.7168(2) 0.2832(7) 0.053(3) Uani 1 1 d . . .
H4A H 0.4696 0.7403 0.2613 0.063 Uiso 1 1 calc R . .
H4B H 0.4032 0.7146 0.3214 0.063 Uiso 1 1 calc R . .
C5 C 0.5432(7) 0.7025(2) 0.0888(6) 0.042(2) Uani 1 1 d . . .
H5A H 0.5022 0.7160 0.0248 0.050 Uiso 1 1 calc R . .
H5B H 0.6096 0.7162 0.1378 0.050 Uiso 1 1 calc R . .
C6 C 0.6076(8) 0.6716(2) 0.0535(6) 0.043(2) Uani 1 1 d . . .
H6A H 0.6756 0.6795 0.0230 0.051 Uiso 1 1 calc R . .
H6B H 0.5430 0.6603 -0.0046 0.051 Uiso 1 1 calc R . .
C7 C 0.1686(7) 0.60855(19) 0.1938(6) 0.0264(17) Uani 1 1 d . . .
C8 C 0.0817(7) 0.5832(2) 0.2058(6) 0.035(2) Uani 1 1 d . . .
H8 H 0.0984 0.5707 0.2738 0.041 Uiso 1 1 calc R . .
C9 C -0.0282(7) 0.5762(2) 0.1198(6) 0.0317(19) Uani 1 1 d . . .
H9 H -0.0892 0.5592 0.1292 0.038 Uiso 1 1 calc R . .
C10 C -0.0520(7) 0.5930(2) 0.0210(6) 0.037(2) Uani 1 1 d . . .
H10 H -0.1277 0.5871 -0.0388 0.045 Uiso 1 1 calc R . .
C11 C 0.0336(7) 0.6188(2) 0.0064(6) 0.0328(19) Uani 1 1 d . . .
H11 H 0.0159 0.6311 -0.0621 0.039 Uiso 1 1 calc R . .
C12 C 0.1442(7) 0.6262(2) 0.0929(6) 0.0288(18) Uani 1 1 d . . .
H12 H 0.2044 0.6434 0.0839 0.035 Uiso 1 1 calc R . .
C13 C 0.2704(6) 0.6606(2) 0.3752(5) 0.0262(17) Uani 1 1 d . . .
C14 C 0.3437(7) 0.6687(2) 0.4856(6) 0.034(2) Uani 1 1 d . . .
H14 H 0.4135 0.6540 0.5259 0.041 Uiso 1 1 calc R . .
C15 C 0.3124(7) 0.6980(2) 0.5336(6) 0.042(2) Uani 1 1 d . . .
H15 H 0.3612 0.7038 0.6079 0.050 Uiso 1 1 calc R . .
C16 C 0.2123(8) 0.7190(2) 0.4765(6) 0.041(2) Uani 1 1 d . . .
H16 H 0.1934 0.7395 0.5105 0.049 Uiso 1 1 calc R . .
C17 C 0.1386(7) 0.7107(2) 0.3704(6) 0.039(2) Uani 1 1 d . . .
H17 H 0.0662 0.7249 0.3321 0.047 Uiso 1 1 calc R . .
C18 C 0.1695(7) 0.68183(19) 0.3196(6) 0.0285(18) Uani 1 1 d . . .
H18 H 0.1203 0.6766 0.2450 0.034 Uiso 1 1 calc R . .
C19 C 0.3572(7) 0.58813(19) 0.4252(5) 0.0260(17) Uani 1 1 d . . .
C20 C 0.2581(7) 0.5790(2) 0.4714(6) 0.0321(19) Uani 1 1 d . . .
H20 H 0.1751 0.5906 0.4504 0.038 Uiso 1 1 calc R . .
C21 C 0.2799(8) 0.5528(2) 0.5484(6) 0.041(2) Uani 1 1 d . . .
H21 H 0.2112 0.5460 0.5797 0.049 Uiso 1 1 calc R . .
C22 C 0.4012(9) 0.5364(2) 0.5804(6) 0.049(2) Uani 1 1 d . . .
H22 H 0.4147 0.5174 0.6303 0.059 Uiso 1 1 calc R . .
C23 C 0.5022(8) 0.5476(2) 0.5399(6) 0.041(2) Uani 1 1 d . . .
H23 H 0.5879 0.5376 0.5665 0.049 Uiso 1 1 calc R . .
C24 C 0.4805(7) 0.5732(2) 0.4613(5) 0.033(2) Uani 1 1 d . . .
H24 H 0.5502 0.5805 0.4319 0.040 Uiso 1 1 calc R . .
C25 C 0.4860(7) 0.58300(19) -0.0013(6) 0.0284(18) Uani 1 1 d . . .
C26 C 0.3838(7) 0.6022(2) -0.0685(6) 0.0337(19) Uani 1 1 d . . .
H26 H 0.3174 0.6114 -0.0384 0.040 Uiso 1 1 calc R . .
C27 C 0.3769(8) 0.6082(2) -0.1773(6) 0.039(2) Uani 1 1 d . . .
H27 H 0.3030 0.6202 -0.2242 0.047 Uiso 1 1 calc R . .
C28 C 0.4774(8) 0.5969(2) -0.2191(6) 0.040(2) Uani 1 1 d . . .
H28 H 0.4753 0.6021 -0.2939 0.048 Uiso 1 1 calc R . .
C29 C 0.5796(7) 0.5781(2) -0.1539(6) 0.039(2) Uani 1 1 d . . .
H29 H 0.6477 0.5699 -0.1837 0.046 Uiso 1 1 calc R . .
C30 C 0.5843(7) 0.5711(2) -0.0449(6) 0.0326(19) Uani 1 1 d . . .
H30 H 0.6557 0.5579 0.0005 0.039 Uiso 1 1 calc R . .
C31 C 0.6448(6) 0.54883(19) 0.2151(6) 0.0257(17) Uani 1 1 d . . .
C32 C 0.7460(6) 0.5611(2) 0.3035(5) 0.0283(18) Uani 1 1 d . . .
H32 H 0.7392 0.5833 0.3333 0.034 Uiso 1 1 calc R . .
C33 C 0.8557(7) 0.5413(2) 0.3479(6) 0.034(2) Uani 1 1 d . . .
H33 H 0.9261 0.5499 0.4077 0.041 Uiso 1 1 calc R . .
C34 C 0.8645(7) 0.5095(2) 0.3072(6) 0.039(2) Uani 1 1 d . . .
H34 H 0.9416 0.4960 0.3383 0.047 Uiso 1 1 calc R . .
C35 C 0.7651(7) 0.4967(2) 0.2226(6) 0.0343(19) Uani 1 1 d . . .
H35 H 0.7723 0.4742 0.1952 0.041 Uiso 1 1 calc R . .
C36 C 0.6531(7) 0.5161(2) 0.1759(6) 0.0344(19) Uani 1 1 d . . .
H36 H 0.5825 0.5069 0.1174 0.041 Uiso 1 1 calc R . .
C37 C 0.3535(6) 0.54386(19) 0.1445(6) 0.0279(17) Uani 1 1 d . . .
C38 C 0.3536(7) 0.5257(2) 0.2374(6) 0.0317(19) Uani 1 1 d . . .
H38 H 0.4187 0.5304 0.3061 0.038 Uiso 1 1 calc R . .
C39 C 0.2600(6) 0.5004(2) 0.2329(6) 0.035(2) Uani 1 1 d . . .
H39 H 0.2599 0.4880 0.2985 0.042 Uiso 1 1 calc R . .
C40 C 0.1680(7) 0.4932(2) 0.1346(6) 0.037(2) Uani 1 1 d . . .
H40 H 0.1041 0.4756 0.1311 0.045 Uiso 1 1 calc R . .
C41 C 0.1677(7) 0.5112(2) 0.0415(6) 0.038(2) Uani 1 1 d . . .
H41 H 0.1041 0.5058 -0.0275 0.045 Uiso 1 1 calc R . .
C42 C 0.2583(7) 0.5371(2) 0.0456(6) 0.0328(19) Uani 1 1 d . . .
H42 H 0.2552 0.5502 -0.0194 0.039 Uiso 1 1 calc R . .
C43 C 0.1140(8) 0.8039(2) 0.2453(7) 0.055(3) Uani 1 1 d . . .
H43A H 0.1286 0.7919 0.1835 0.082 Uiso 1 1 calc R . .
H43B H 0.0894 0.8270 0.2244 0.082 Uiso 1 1 calc R . .
H43C H 0.0448 0.7929 0.2678 0.082 Uiso 1 1 calc R . .
N1 N 0.2346(8) 0.8036(2) 0.3371(6) 0.0469(19) Uani 1 1 d . . .
O1 O 0.2462(7) 0.82538(19) 0.4067(5) 0.077(2) Uani 1 1 d . . .
O2 O 0.3159(7) 0.7820(2) 0.3402(6) 0.082(2) Uani 1 1 d . . .
C44 C 0.7500(9) 0.8298(3) 0.2419(9) 0.102(5) Uani 1 1 d . . .
H44A H 0.7787 0.8285 0.1764 0.153 Uiso 1 1 calc R . .
H44B H 0.8203 0.8229 0.3047 0.153 Uiso 1 1 calc R . .
H44C H 0.7252 0.8529 0.2522 0.153 Uiso 1 1 calc R . .
N2 N 0.6374(7) 0.8074(2) 0.2304(7) 0.054(2) Uani 1 1 d . . .
O3 O 0.5565(7) 0.8152(2) 0.2774(6) 0.089(3) Uani 1 1 d . . .
O4 O 0.6265(8) 0.7816(2) 0.1760(6) 0.087(3) Uani 1 1 d . . .
P1 P -0.0790(2) 0.58732(6) 0.65538(18) 0.0368(5) Uani 1 1 d . . .
F1 F -0.0321(5) 0.62432(15) 0.6994(5) 0.0760(18) Uani 1 1 d . . .
F2 F -0.1257(5) 0.55017(14) 0.6125(4) 0.0629(15) Uani 1 1 d . . .
F3 F -0.1667(5) 0.58580(14) 0.7378(4) 0.0619(16) Uani 1 1 d . . .
F4 F -0.2001(5) 0.60265(16) 0.5643(4) 0.0747(18) Uani 1 1 d . . .
F5 F 0.0401(6) 0.57142(18) 0.7463(5) 0.104(2) Uani 1 1 d . . .
F6 F 0.0058(6) 0.58922(17) 0.5703(5) 0.091(2) Uani 1 1 d . . .
P2 P -0.0868(2) 0.72821(6) 0.02896(18) 0.0381(6) Uani 1 1 d . . .
F7 F -0.0923(4) 0.68830(13) 0.0493(4) 0.0578(14) Uani 1 1 d . . .
F8 F 0.0604(4) 0.72965(14) 0.1086(4) 0.0557(14) Uani 1 1 d . . .
F9 F -0.0815(4) 0.76824(13) 0.0107(4) 0.0617(15) Uani 1 1 d . . .
F10 F -0.1401(5) 0.73457(15) 0.1343(4) 0.0751(18) Uani 1 1 d . . .
F11 F -0.2334(4) 0.72670(14) -0.0483(4) 0.0728(18) Uani 1 1 d . . .
F12 F -0.0306(5) 0.72160(16) -0.0728(4) 0.0721(18) Uani 1 1 d . . .

loop_
_atom_site_aniso_label
_atom_site_aniso_U_11
_atom_site_aniso_U_22
_atom_site_aniso_U_33
_atom_site_aniso_U_23
_atom_site_aniso_U_13
_atom_site_aniso_U_12
Pt1 0.02260(17) 0.02305(19) 0.02830(19) -0.00238(13) 0.01119(13) -0.00282(12)
As1 0.0198(4) 0.0248(5) 0.0250(4) 0.0018(3) 0.0094(3) 0.0008(3)
As2 0.0234(4) 0.0244(5) 0.0266(4) -0.0025(4) 0.0099(3) -0.0013(3)
S1 0.0261(10) 0.0404(13) 0.0320(11) -0.0066(10) 0.0168(8) -0.0099(9)
S2 0.0445(12) 0.0327(13) 0.0378(12) -0.0119(10) 0.0185(9) -0.0122(10)
S3 0.0333(11) 0.0283(13) 0.0665(15) 0.0133(12) 0.0164(10) 0.0015(9)
C1 0.024(4) 0.047(6) 0.053(5) -0.005(5) 0.012(4) -0.006(4)
C2 0.034(4) 0.037(6) 0.044(5) -0.010(4) 0.011(4) -0.015(4)
C3 0.063(6) 0.020(5) 0.075(6) -0.013(5) 0.035(5) -0.010(4)
C4 0.060(6) 0.020(5) 0.092(7) -0.009(5) 0.044(5) 0.000(4)
C5 0.032(4) 0.039(6) 0.051(5) 0.026(5) 0.008(4) -0.010(4)
C6 0.044(5) 0.058(7) 0.030(5) -0.003(4) 0.017(4) -0.022(5)
C7 0.028(4) 0.023(4) 0.030(4) -0.001(4) 0.010(3) 0.000(3)
C8 0.029(4) 0.045(6) 0.030(4) 0.008(4) 0.009(3) 0.007(4)
C9 0.024(4) 0.039(5) 0.032(4) 0.001(4) 0.009(3) -0.006(4)
C10 0.023(4) 0.053(6) 0.036(5) -0.016(4) 0.011(3) -0.004(4)
C11 0.037(5) 0.032(5) 0.026(4) 0.004(4) 0.004(3) 0.004(4)
C12 0.029(4) 0.030(5) 0.030(4) 0.013(4) 0.013(3) 0.006(3)
C13 0.029(4) 0.030(5) 0.022(4) 0.005(4) 0.011(3) 0.007(3)
C14 0.038(4) 0.034(5) 0.036(5) -0.002(4) 0.019(4) 0.007(4)
C15 0.037(5) 0.053(7) 0.036(5) -0.006(5) 0.010(4) 0.008(4)
C16 0.046(5) 0.031(5) 0.051(5) -0.005(4) 0.022(4) 0.007(4)
C17 0.031(4) 0.048(6) 0.041(5) 0.002(4) 0.013(4) 0.010(4)
C18 0.028(4) 0.024(5) 0.035(4) 0.002(4) 0.011(3) 0.004(3)
C19 0.035(4) 0.022(4) 0.025(4) -0.002(3) 0.016(3) 0.007(3)
C20 0.027(4) 0.038(5) 0.029(4) 0.002(4) 0.004(3) -0.006(4)
C21 0.051(5) 0.043(6) 0.034(5) 0.009(4) 0.020(4) -0.011(4)
C22 0.071(7) 0.042(6) 0.033(5) 0.008(4) 0.011(4) 0.002(5)
C23 0.038(5) 0.039(6) 0.046(5) 0.002(4) 0.013(4) 0.015(4)
C24 0.036(4) 0.048(6) 0.021(4) -0.002(4) 0.016(3) 0.000(4)
C25 0.035(4) 0.020(4) 0.032(4) -0.004(4) 0.013(3) -0.002(3)
C26 0.039(5) 0.033(5) 0.032(4) 0.002(4) 0.016(3) 0.004(4)
C27 0.038(5) 0.044(6) 0.036(5) 0.000(4) 0.011(4) 0.007(4)
C28 0.048(5) 0.044(6) 0.024(4) 0.003(4) 0.007(4) -0.004(4)
C29 0.038(5) 0.045(6) 0.035(5) -0.007(4) 0.014(4) 0.000(4)
C30 0.025(4) 0.041(6) 0.029(4) 0.000(4) 0.004(3) -0.003(4)
C31 0.027(4) 0.023(4) 0.033(4) 0.008(4) 0.018(3) 0.007(3)
C32 0.021(4) 0.035(5) 0.028(4) 0.000(4) 0.005(3) -0.001(3)
C33 0.028(4) 0.043(6) 0.034(4) 0.001(4) 0.013(3) 0.000(4)
C34 0.031(4) 0.049(6) 0.041(5) 0.009(5) 0.016(4) 0.016(4)
C35 0.051(5) 0.026(5) 0.033(4) 0.001(4) 0.023(4) 0.012(4)
C36 0.037(5) 0.035(5) 0.035(4) -0.002(4) 0.015(3) -0.006(4)
C37 0.028(4) 0.022(5) 0.037(4) -0.002(4) 0.013(3) -0.007(3)
C38 0.028(4) 0.032(5) 0.035(4) -0.004(4) 0.008(3) -0.001(4)
C39 0.023(4) 0.045(6) 0.035(4) 0.013(4) 0.005(3) 0.001(4)
C40 0.037(5) 0.024(5) 0.049(5) 0.010(4) 0.010(4) 0.000(4)
C41 0.029(4) 0.043(6) 0.036(5) -0.003(4) 0.001(3) -0.009(4)
C42 0.032(4) 0.038(5) 0.030(4) 0.003(4) 0.011(3) -0.002(4)
C43 0.058(6) 0.054(7) 0.053(6) 0.002(5) 0.018(5) 0.006(5)
N1 0.064(5) 0.027(5) 0.050(5) -0.005(4) 0.017(4) -0.010(4)
O1 0.111(6) 0.056(5) 0.063(5) -0.024(4) 0.022(4) -0.016(4)
O2 0.062(5) 0.083(7) 0.097(6) -0.006(5) 0.015(4) 0.018(4)
C44 0.056(7) 0.098(11) 0.132(11) 0.054(9) -0.004(7) -0.032(7)
N2 0.043(5) 0.045(6) 0.067(6) 0.014(5) 0.007(4) -0.005(4)
O3 0.058(5) 0.124(8) 0.082(5) -0.029(5) 0.015(4) -0.004(5)
O4 0.109(6) 0.045(5) 0.108(6) -0.021(5) 0.032(5) 0.004(4)
P1 0.0346(12) 0.0388(15) 0.0416(13) -0.0023(11) 0.0182(10) 0.0001(10)
F1 0.079(4) 0.053(4) 0.105(5) -0.029(4) 0.041(3) -0.020(3)
F2 0.079(4) 0.043(4) 0.080(4) -0.009(3) 0.042(3) -0.009(3)
F3 0.075(4) 0.077(5) 0.052(3) 0.000(3) 0.046(3) 0.007(3)
F4 0.076(4) 0.084(5) 0.055(3) 0.025(3) 0.003(3) 0.015(3)
F5 0.071(4) 0.105(6) 0.107(5) -0.016(4) -0.021(3) 0.048(4)
F6 0.096(5) 0.094(6) 0.118(5) -0.044(4) 0.086(4) -0.042(4)
P2 0.0314(12) 0.0313(14) 0.0535(14) 0.0141(12) 0.0153(10) -0.0010(10)
F7 0.049(3) 0.034(3) 0.095(4) 0.017(3) 0.029(3) 0.001(2)
F8 0.038(3) 0.061(4) 0.060(3) 0.016(3) 0.001(2) -0.007(2)
F9 0.046(3) 0.034(3) 0.098(4) 0.022(3) 0.010(3) -0.008(2)
F10 0.085(4) 0.066(5) 0.097(4) -0.005(4) 0.063(3) -0.013(3)
F11 0.026(3) 0.057(4) 0.114(4) 0.029(4) -0.013(3) -0.006(2)
F12 0.087(4) 0.089(5) 0.053(3) -0.013(3) 0.042(3) -0.030(3)

loop_
_atom_type_symbol
_atom_type_description
_atom_type_scat_dispersion_real
_atom_type_scat_dispersion_imag
_atom_type_scat_source
C C 0.0033 0.0016 'International Tables Vol C Tables 4.2.6.8 and 6.1.1.4'
H H 0.0000 0.0000 'International Tables Vol C Tables 4.2.6.8 and 6.1.1.4'
F F 0.0171 0.0103 'International Tables Vol C Tables 4.2.6.8 and 6.1.1.4'
P P 0.1023 0.0942 'International Tables Vol C Tables 4.2.6.8 and 6.1.1.4'
S S 0.1246 0.1234 'International Tables Vol C Tables 4.2.6.8 and 6.1.1.4'
As As 0.0499 2.0058 'International Tables Vol C Tables 4.2.6.8 and 6.1.1.4'
Pt Pt -1.7033 8.3905 'International Tables Vol C Tables 4.2.6.8 and 6.1.1.4'
N N 0.0061 0.0033 'International Tables Vol C Tables 4.2.6.8 and 6.1.1.4'
O O 0.0106 0.0060 'International Tables Vol C Tables 4.2.6.8 and 6.1.1.4'

loop_
_geom_angle_atom_site_label_1
_geom_angle_atom_site_label_2
_geom_angle_atom_site_label_3
_geom_angle
_geom_angle_site_symmetry_1
_geom_angle_site_symmetry_3
_geom_angle_publ_flag
S1 Pt1 As1 177.49(5) . . ?
S1 Pt1 As2 84.63(6) . . ?
As1 Pt1 As2 93.37(3) . . ?
S1 Pt1 S2 87.82(7) . . ?
As1 Pt1 S2 94.69(5) . . ?
As2 Pt1 S2 142.78(6) . . ?
S1 Pt1 S3 86.73(7) . . ?
As1 Pt1 S3 93.48(5) . . ?
As2 Pt1 S3 131.32(6) . . ?
S2 Pt1 S3 84.33(8) . . ?
C13 As1 C19 102.8(3) . . ?
C13 As1 C7 103.8(3) . . ?
C19 As1 C7 109.0(3) . . ?
C13 As1 Pt1 113.8(2) . . ?
C19 As1 Pt1 114.6(2) . . ?
C7 As1 Pt1 111.9(2) . . ?
C25 As2 C37 103.3(3) . . ?
C25 As2 C31 105.6(3) . . ?
C37 As2 C31 99.6(3) . . ?
C25 As2 Pt1 108.8(2) . . ?
C37 As2 Pt1 125.2(2) . . ?
C31 As2 Pt1 112.5(2) . . ?
C6 S1 C1 102.6(4) . . ?
C6 S1 Pt1 101.4(3) . . ?
C1 S1 Pt1 105.5(2) . . ?
C3 S2 C2 100.0(4) . . ?
C3 S2 Pt1 106.5(3) . . ?
C2 S2 Pt1 98.3(2) . . ?
C5 S3 C4 101.8(4) . . ?
C5 S3 Pt1 100.6(3) . . ?
C4 S3 Pt1 100.7(3) . . ?
C2 C1 S1 112.6(5) . . ?
C2 C1 H1A 109.1 . . ?
S1 C1 H1A 109.1 . . ?
C2 C1 H1B 109.1 . . ?
S1 C1 H1B 109.1 . . ?
H1A C1 H1B 107.8 . . ?
C1 C2 S2 115.5(5) . . ?
C1 C2 H2A 108.4 . . ?
S2 C2 H2A 108.4 . . ?
C1 C2 H2B 108.4 . . ?
S2 C2 H2B 108.4 . . ?
H2A C2 H2B 107.5 . . ?
C4 C3 S2 115.6(6) . . ?
C4 C3 H3A 108.4 . . ?
S2 C3 H3A 108.4 . . ?
C4 C3 H3B 108.4 . . ?
S2 C3 H3B 108.4 . . ?
H3A C3 H3B 107.4 . . ?
C3 C4 S3 116.8(6) . . ?
C3 C4 H4A 108.1 . . ?
S3 C4 H4A 108.1 . . ?
C3 C4 H4B 108.1 . . ?
S3 C4 H4B 108.1 . . ?
H4A C4 H4B 107.3 . . ?
C6 C5 S3 112.5(6) . . ?
C6 C5 H5A 109.1 . . ?
S3 C5 H5A 109.1 . . ?
C6 C5 H5B 109.1 . . ?
S3 C5 H5B 109.1 . . ?
H5A C5 H5B 107.8 . . ?
C5 C6 S1 116.5(5) . . ?
C5 C6 H6A 108.2 . . ?
S1 C6 H6A 108.2 . . ?
C5 C6 H6B 108.2 . . ?
S1 C6 H6B 108.2 . . ?
H6A C6 H6B 107.3 . . ?
C8 C7 C12 119.5(7) . . ?
C8 C7 As1 123.9(6) . . ?
C12 C7 As1 116.6(6) . . ?
C9 C8 C7 119.7(7) . . ?
C9 C8 H8 120.2 . . ?
C7 C8 H8 120.2 . . ?
C10 C9 C8 121.2(7) . . ?
C10 C9 H9 119.4 . . ?
C8 C9 H9 119.4 . . ?
C9 C10 C11 120.4(7) . . ?
C9 C10 H10 119.8 . . ?
C11 C10 H10 119.8 . . ?
C12 C11 C10 118.7(7) . . ?
C12 C11 H11 120.6 . . ?
C10 C11 H11 120.6 . . ?
C11 C12 C7 120.5(7) . . ?
C11 C12 H12 119.8 . . ?
C7 C12 H12 119.8 . . ?
C18 C13 C14 119.4(7) . . ?
C18 C13 As1 123.2(5) . . ?
C14 C13 As1 117.3(5) . . ?
C15 C14 C13 118.7(7) . . ?
C15 C14 H14 120.6 . . ?
C13 C14 H14 120.6 . . ?
C16 C15 C14 121.0(8) . . ?
C16 C15 H15 119.5 . . ?
C14 C15 H15 119.5 . . ?
C15 C16 C17 120.4(8) . . ?
C15 C16 H16 119.8 . . ?
C17 C16 H16 119.8 . . ?
C16 C17 C18 119.8(7) . . ?
C16 C17 H17 120.1 . . ?
C18 C17 H17 120.1 . . ?
C13 C18 C17 120.6(7) . . ?
C13 C18 H18 119.7 . . ?
C17 C18 H18 119.7 . . ?
C24 C19 C20 120.6(7) . . ?
C24 C19 As1 119.2(5) . . ?
C20 C19 As1 120.3(6) . . ?
C19 C20 C21 119.4(7) . . ?
C19 C20 H20 120.3 . . ?
C21 C20 H20 120.3 . . ?
C20 C21 C22 120.2(8) . . ?
C20 C21 H21 119.9 . . ?
C22 C21 H21 119.9 . . ?
C23 C22 C21 119.7(8) . . ?
C23 C22 H22 120.1 . . ?
C21 C22 H22 120.1 . . ?
C22 C23 C24 120.4(8) . . ?
C22 C23 H23 119.8 . . ?
C24 C23 H23 119.8 . . ?
C23 C24 C19 119.5(7) . . ?
C23 C24 H24 120.3 . . ?
C19 C24 H24 120.3 . . ?
C30 C25 C26 118.8(7) . . ?
C30 C25 As2 122.8(6) . . ?
C26 C25 As2 118.2(5) . . ?
C27 C26 C25 120.9(7) . . ?
C27 C26 H26 119.6 . . ?
C25 C26 H26 119.6 . . ?
C26 C27 C28 119.6(7) . . ?
C26 C27 H27 120.2 . . ?
C28 C27 H27 120.2 . . ?
C29 C28 C27 120.3(7) . . ?
C29 C28 H28 119.8 . . ?
C27 C28 H28 119.8 . . ?
C28 C29 C30 120.0(7) . . ?
C28 C29 H29 120.0 . . ?
C30 C29 H29 120.0 . . ?
C25 C30 C29 120.3(7) . . ?
C25 C30 H30 119.9 . . ?
C29 C30 H30 119.9 . . ?
C36 C31 C32 119.5(7) . . ?
C36 C31 As2 120.6(6) . . ?
C32 C31 As2 119.9(6) . . ?
C33 C32 C31 119.9(7) . . ?
C33 C32 H32 120.1 . . ?
C31 C32 H32 120.1 . . ?
C34 C33 C32 120.2(7) . . ?
C34 C33 H33 119.9 . . ?
C32 C33 H33 119.9 . . ?
C33 C34 C35 120.8(7) . . ?
C33 C34 H34 119.6 . . ?
C35 C34 H34 119.6 . . ?
C34 C35 C36 120.4(8) . . ?
C34 C35 H35 119.8 . . ?
C36 C35 H35 119.8 . . ?
C31 C36 C35 119.2(7) . . ?
C31 C36 H36 120.4 . . ?
C35 C36 H36 120.4 . . ?
C38 C37 C42 119.5(7) . . ?
C38 C37 As2 119.6(5) . . ?
C42 C37 As2 120.8(5) . . ?
C37 C38 C39 120.5(7) . . ?
C37 C38 H38 119.7 . . ?
C39 C38 H38 119.7 . . ?
C40 C39 C38 120.0(7) . . ?
C40 C39 H39 120.0 . . ?
C38 C39 H39 120.0 . . ?
C41 C40 C39 119.7(7) . . ?
C41 C40 H40 120.1 . . ?
C39 C40 H40 120.1 . . ?
C40 C41 C42 120.8(7) . . ?
C40 C41 H41 119.6 . . ?
C42 C41 H41 119.6 . . ?
C37 C42 C41 119.4(7) . . ?
C37 C42 H42 120.3 . . ?
C41 C42 H42 120.3 . . ?
N1 C43 H43A 109.5 . . ?
N1 C43 H43B 109.5 . . ?
H43A C43 H43B 109.5 . . ?
N1 C43 H43C 109.5 . . ?
H43A C43 H43C 109.5 . . ?
H43B C43 H43C 109.5 . . ?
O2 N1 O1 123.5(9) . . ?
O2 N1 C43 119.4(8) . . ?
O1 N1 C43 117.1(8) . . ?
N2 C44 H44A 109.5 . . ?
N2 C44 H44B 109.5 . . ?
H44A C44 H44B 109.5 . . ?
N2 C44 H44C 109.5 . . ?
H44A C44 H44C 109.5 . . ?
H44B C44 H44C 109.5 . . ?
O3 N2 O4 121.4(9) . . ?
O3 N2 C44 118.3(10) . . ?
O4 N2 C44 120.4(10) . . ?
F5 P1 F4 178.9(4) . . ?
F5 P1 F3 90.4(3) . . ?
F4 P1 F3 89.1(3) . . ?
F5 P1 F1 90.1(4) . . ?
F4 P1 F1 90.9(3) . . ?
F3 P1 F1 89.4(3) . . ?
F5 P1 F6 91.1(4) . . ?
F4 P1 F6 89.4(3) . . ?
F3 P1 F6 178.5(4) . . ?
F1 P1 F6 90.7(3) . . ?
F5 P1 F2 89.5(4) . . ?
F4 P1 F2 89.5(3) . . ?
F3 P1 F2 90.3(3) . . ?
F1 P1 F2 179.5(3) . . ?
F6 P1 F2 89.7(3) . . ?
F12 P2 F11 91.4(3) . . ?
F12 P2 F7 90.5(3) . . ?
F11 P2 F7 89.3(3) . . ?
F12 P2 F9 90.5(3) . . ?
F11 P2 F9 91.0(3) . . ?
F7 P2 F9 179.0(3) . . ?
F12 P2 F8 89.4(3) . . ?
F11 P2 F8 179.1(3) . . ?
F7 P2 F8 90.4(3) . . ?
F9 P2 F8 89.3(3) . . ?
F12 P2 F10 178.5(4) . . ?
F11 P2 F10 90.0(3) . . ?
F7 P2 F10 89.0(3) . . ?
F9 P2 F10 90.0(3) . . ?
F8 P2 F10 89.1(3) . . ?

loop_
_geom_bond_atom_site_label_1
_geom_bond_atom_site_label_2
_geom_bond_distance
_geom_bond_site_symmetry_2
_geom_bond_publ_flag
Pt1 S1 2.3214(18) . ?
Pt1 As1 2.3907(9) . ?
Pt1 As2 2.3926(9) . ?
Pt1 S2 2.458(2) . ?
Pt1 S3 2.584(2) . ?
As1 C13 1.915(7) . ?
As1 C19 1.924(7) . ?
As1 C7 1.931(7) . ?
As2 C25 1.921(7) . ?
As2 C37 1.942(7) . ?
As2 C31 1.944(7) . ?
S1 C6 1.814(8) . ?
S1 C1 1.831(7) . ?
S2 C3 1.806(8) . ?
S2 C2 1.808(7) . ?
S3 C5 1.824(7) . ?
S3 C4 1.828(8) . ?
C1 C2 1.503(9) . ?
C1 H1A 0.9600 . ?
C1 H1B 0.9600 . ?
C2 H2A 0.9600 . ?
C2 H2B 0.9600 . ?
C3 C4 1.510(11) . ?
C3 H3A 0.9600 . ?
C3 H3B 0.9600 . ?
C4 H4A 0.9600 . ?
C4 H4B 0.9600 . ?
C5 C6 1.519(11) . ?
C5 H5A 0.9600 . ?
C5 H5B 0.9600 . ?
C6 H6A 0.9600 . ?
C6 H6B 0.9600 . ?
C7 C8 1.394(10) . ?
C7 C12 1.407(9) . ?
C8 C9 1.376(9) . ?
C8 H8 0.9600 . ?
C9 C10 1.369(10) . ?
C9 H9 0.9600 . ?
C10 C11 1.407(10) . ?
C10 H10 0.9600 . ?
C11 C12 1.387(10) . ?
C11 H11 0.9600 . ?
C12 H12 0.9600 . ?
C13 C18 1.381(9) . ?
C13 C14 1.425(9) . ?
C14 C15 1.386(10) . ?
C14 H14 0.9600 . ?
C15 C16 1.375(10) . ?
C15 H15 0.9600 . ?
C16 C17 1.384(10) . ?
C16 H16 0.9600 . ?
C17 C18 1.386(10) . ?
C17 H17 0.9600 . ?
C18 H18 0.9600 . ?
C19 C24 1.386(9) . ?
C19 C20 1.387(9) . ?
C20 C21 1.387(10) . ?
C20 H20 0.9600 . ?
C21 C22 1.391(11) . ?
C21 H21 0.9600 . ?
C22 C23 1.382(11) . ?
C22 H22 0.9600 . ?
C23 C24 1.384(10) . ?
C23 H23 0.9600 . ?
C24 H24 0.9600 . ?
C25 C30 1.390(9) . ?
C25 C26 1.393(10) . ?
C26 C27 1.374(10) . ?
C26 H26 0.9600 . ?
C27 C28 1.390(10) . ?
C27 H27 0.9600 . ?
C28 C29 1.373(10) . ?
C28 H28 0.9600 . ?
C29 C30 1.390(9) . ?
C29 H29 0.9600 . ?
C30 H30 0.9600 . ?
C31 C36 1.389(10) . ?
C31 C32 1.395(9) . ?
C32 C33 1.380(10) . ?
C32 H32 0.9600 . ?
C33 C34 1.362(11) . ?
C33 H33 0.9600 . ?
C34 C35 1.366(10) . ?
C34 H34 0.9600 . ?
C35 C36 1.393(10) . ?
C35 H35 0.9600 . ?
C36 H36 0.9600 . ?
C37 C38 1.372(9) . ?
C37 C42 1.390(9) . ?
C38 C39 1.393(10) . ?
C38 H38 0.9600 . ?
C39 C40 1.373(10) . ?
C39 H39 0.9600 . ?
C40 C41 1.370(10) . ?
C40 H40 0.9600 . ?
C41 C42 1.391(10) . ?
C41 H41 0.9600 . ?
C42 H42 0.9600 . ?
C43 N1 1.462(10) . ?
C43 H43A 0.9599 . ?
C43 H43B 0.9599 . ?
C43 H43C 0.9599 . ?
N1 O2 1.200(9) . ?
N1 O1 1.207(9) . ?
C44 N2 1.457(11) . ?
C44 H44A 0.9599 . ?
C44 H44B 0.9599 . ?
C44 H44C 0.9599 . ?
N2 O3 1.213(9) . ?
N2 O4 1.213(10) . ?
P1 F5 1.574(6) . ?
P1 F4 1.579(5) . ?
P1 F3 1.580(4) . ?
P1 F1 1.584(6) . ?
P1 F6 1.585(5) . ?
P1 F2 1.585(5) . ?
P2 F12 1.582(5) . ?
P2 F11 1.584(5) . ?
P2 F7 1.591(5) . ?
P2 F9 1.592(5) . ?
P2 F8 1.600(5) . ?
P2 F10 1.604(5) . ?
